data_7214801
loop_
_publ_author_name
'Wang, Yu-Ling'
'Fu, Jiang-Hong'
'Jiang, Yun-Liang'
'Fu, Yang'
'Xiong, Wei-Lu'
'Liu, Qing-Yan'

_publ_section_title
;
 Metal oxo cluster-based coordination polymers with rigid
 1,4-naphthalenedicarboxylate and semirigid 1,3-di(4-pyridyl)propane
 ligands: syntheses, structural topologies, and luminescent properties
;
_journal_issue 21
_journal_name_full CrystEngComm
_journal_page_first 7245
_journal_paper_doi 10.1039/c2ce25938a
_journal_volume 14
_journal_year 2012
_chemical_formula_sum 'C61 H38 N2 O17 Pb5'
_chemical_formula_weight 2106.88
_chemical_name_systematic
;
?
;
_space_group_IT_number 15
_symmetry_cell_setting monoclinic
_symmetry_space_group_name_Hall '-C 2yc'
_symmetry_space_group_name_H-M 'C 1 2/c 1'
_atom_sites_solution_hydrogens geom
_atom_sites_solution_primary direct
_atom_sites_solution_secondary difmap
_audit_creation_method SHELXL-97
_cell_angle_alpha 90.00
_cell_angle_beta 96.3770(10)
_cell_angle_gamma 90.00
_cell_formula_units_Z 8
_cell_length_a 30.2764(6)
_cell_length_b 12.1038(3)
_cell_length_c 30.7311(7)
_cell_measurement_reflns_used 8258
_cell_measurement_temperature 296(2)
_cell_measurement_theta_max 27.25
_cell_measurement_theta_min 2.21
_cell_volume 11192.0(4)
_computing_cell_refinement 'Bruker SMART'
_computing_data_collection 'Bruker SMART'
_computing_data_reduction 'Bruker SAINT'
_computing_molecular_graphics 'Bruker SHELXTL'
_computing_publication_material 'Bruker SHELXTL'
_computing_structure_refinement 'SHELXL-97 (Sheldrick, 1997)'
_computing_structure_solution 'SHELXS-97 (Sheldrick, 1990)'
_diffrn_ambient_temperature 296(2)
_diffrn_measured_fraction_theta_full 0.995
_diffrn_measured_fraction_theta_max 0.995
_diffrn_measurement_device_type 'CCD area detector'
_diffrn_measurement_method 'phi and omega scans'
_diffrn_radiation_monochromator graphite
_diffrn_radiation_source 'fine-focus sealed tube'
_diffrn_radiation_type MoK\a
_diffrn_radiation_wavelength 0.71073
_diffrn_reflns_av_R_equivalents 0.0617
_diffrn_reflns_av_sigmaI/netI 0.0592
_diffrn_reflns_limit_h_max 39
_diffrn_reflns_limit_h_min -39
_diffrn_reflns_limit_k_max 15
_diffrn_reflns_limit_k_min -11
_diffrn_reflns_limit_l_max 39
_diffrn_reflns_limit_l_min -40
_diffrn_reflns_number 49680
_diffrn_reflns_theta_full 27.65
_diffrn_reflns_theta_max 27.65
_diffrn_reflns_theta_min 1.79
_exptl_absorpt_coefficient_mu 15.069
_exptl_absorpt_correction_T_max 0.2650
_exptl_absorpt_correction_T_min 0.0796
_exptl_absorpt_correction_type multi-scan
_exptl_absorpt_process_details '(SADABS; Bruker 2008)'
_exptl_crystal_colour colorless
_exptl_crystal_density_diffrn 2.501
_exptl_crystal_density_method 'not measured'
_exptl_crystal_description bolck
_exptl_crystal_F_000 7712
_exptl_crystal_size_max 0.34
_exptl_crystal_size_mid 0.31
_exptl_crystal_size_min 0.12
_refine_diff_density_max 1.581
_refine_diff_density_min -1.634
_refine_diff_density_rms 0.187
_refine_ls_extinction_coef 0.000026(3)
_refine_ls_extinction_expression Fc^*^=kFc[1+0.001xFc^2^\l^3^/sin(2\q)]^-1/4^
_refine_ls_extinction_method SHELXL
_refine_ls_goodness_of_fit_ref 1.009
_refine_ls_hydrogen_treatment constr
_refine_ls_matrix_type full
_refine_ls_number_parameters 767
_refine_ls_number_reflns 12994
_refine_ls_number_restraints 0
_refine_ls_restrained_S_all 1.009
_refine_ls_R_factor_all 0.0611
_refine_ls_R_factor_gt 0.0368
_refine_ls_shift/su_max 0.001
_refine_ls_shift/su_mean 0.000
_refine_ls_structure_factor_coef Fsqd
_refine_ls_weighting_details 'calc w=1/[\s^2^(Fo^2^)+(0.0253P)^2^+10.6517P] where P=(Fo^2^+2Fc^2^)/3'
_refine_ls_weighting_scheme calc
_refine_ls_wR_factor_gt 0.0674
_refine_ls_wR_factor_ref 0.0742
_reflns_number_gt 9611
_reflns_number_total 12994
_reflns_threshold_expression >2sigma(I)
_cod_data_source_file c2ce25938a.txt
_cod_data_source_block jyl126_0m
_cod_depositor_comments
;
The following automatic conversions were performed:

'_symmetry_cell_setting' value 'Monoclinic' changed to 'monoclinic'
according to
/usr/data/users/saulius/automatic-downloads/retrospective/RSC/lib/dictionaries/cif_core.dic
dictionary named 'cif_core.dic' version 2.4.2 from
2011-04-26.

'_exptl_absorpt_correction_type' value 'Multi-scan'
changed to 'multi-scan' according to
/usr/data/users/saulius/automatic-downloads/retrospective/RSC/lib/dictionaries/cif_core.dic
dictionary named 'cif_core.dic' version 2.4.2 from 2011-04-26.

Automatic conversion script
Id: cif_fix_values 2281 2013-09-26 08:29:07Z andrius 
;
_cod_original_sg_symbol_H-M C2/c
_cod_database_code 7214801

loop_
_symmetry_equiv_pos_as_xyz
'x, y, z'
'-x, y, -z+1/2'
'x+1/2, y+1/2, z'
'-x+1/2, y+1/2, -z+1/2'
'-x, -y, -z'
'x, -y, z-1/2'
'-x+1/2, -y+1/2, -z'
'x+1/2, -y+1/2, z-1/2'

loop_
_atom_site_label
_atom_site_type_symbol
_atom_site_fract_x
_atom_site_fract_y
_atom_site_fract_z
_atom_site_U_iso_or_equiv
_atom_site_adp_type
_atom_site_occupancy
_atom_site_symmetry_multiplicity
_atom_site_calc_flag
_atom_site_refinement_flags
Pb1 Pb 0.095818(8) -0.00541(2) 0.246779(9) 0.02844(7) Uani 1 1 d .
Pb2 Pb 0.093968(9) -0.30162(2) 0.258833(10) 0.03536(8) Uani 1 1 d .
Pb3 Pb 0.004465(8) -0.16029(2) 0.308609(8) 0.02369(7) Uani 1 1 d .
Pb4 Pb 0.110176(9) 0.05945(2) 0.387724(9) 0.03375(8) Uani 1 1 d .
Pb5 Pb 0.243092(10) 0.17048(3) 0.430382(9) 0.03712(8) Uani 1 1 d .
N1 N 0.2679(3) -0.0247(6) 0.4570(2) 0.057(2) Uani 1 1 d .
N2 N 0.5342(2) -0.4089(7) 0.4239(2) 0.059(2) Uani 1 1 d .
C1 C 0.2153(2) -0.1906(7) 0.2190(2) 0.0400(19) Uani 1 1 d .
C2 C 0.2026(2) -0.2800(7) 0.1933(2) 0.042(2) Uani 1 1 d .
H2A H 0.1725 -0.2961 0.1871 0.051 Uiso 1 1 calc R
C3 C 0.2340(2) -0.3478(7) 0.1760(2) 0.042(2) Uani 1 1 d .
H3A H 0.2240 -0.4063 0.1579 0.051 Uiso 1 1 calc R
C4 C 0.2790(2) -0.3307(7) 0.1850(2) 0.043(2) Uani 1 1 d .
C5 C 0.2936(2) -0.2397(8) 0.2139(2) 0.048(2) Uani 1 1 d .
C6 C 0.3394(3) -0.2144(10) 0.2245(3) 0.072(3) Uani 1 1 d .
H6A H 0.3608 -0.2571 0.2129 0.086 Uiso 1 1 calc R
C7 C 0.3519(3) -0.1309(11) 0.2507(3) 0.079(4) Uani 1 1 d .
H7A H 0.3820 -0.1179 0.2582 0.095 Uiso 1 1 calc R
C8 C 0.3210(3) -0.0618(11) 0.2675(3) 0.083(4) Uani 1 1 d .
H8A H 0.3306 -0.0029 0.2856 0.099 Uiso 1 1 calc R
C9 C 0.2764(3) -0.0812(9) 0.2571(3) 0.061(3) Uani 1 1 d .
H9A H 0.2558 -0.0350 0.2682 0.073 Uiso 1 1 calc R
C10 C 0.2615(2) -0.1704(8) 0.2298(2) 0.046(2) Uani 1 1 d .
C11 C 0.1804(3) -0.1114(8) 0.2321(3) 0.0416(19) Uani 1 1 d .
C12 C 0.3095(2) -0.4038(8) 0.1628(2) 0.048(2) Uani 1 1 d .
C13 C 0.1158(2) -0.1631(6) 0.1134(2) 0.0317(16) Uani 1 1 d .
C14 C 0.1462(3) -0.0854(7) 0.1052(3) 0.051(2) Uani 1 1 d .
H14A H 0.1530 -0.0289 0.1253 0.061 Uiso 1 1 calc R
C15 C 0.1675(3) -0.0891(8) 0.0668(3) 0.060(3) Uani 1 1 d .
H15A H 0.1895 -0.0378 0.0628 0.072 Uiso 1 1 calc R
C16 C 0.1562(3) -0.1670(8) 0.0355(2) 0.049(2) Uani 1 1 d .
C17 C 0.1239(3) -0.2481(7) 0.0420(2) 0.0422(19) Uani 1 1 d .
C18 C 0.1123(4) -0.3313(9) 0.0113(3) 0.070(3) Uani 1 1 d .
H18A H 0.1265 -0.3346 -0.0140 0.084 Uiso 1 1 calc R
C19 C 0.0809(5) -0.4072(10) 0.0178(3) 0.109(5) Uani 1 1 d .
H19A H 0.0737 -0.4621 -0.0030 0.131 Uiso 1 1 calc R
C20 C 0.0589(4) -0.4031(10) 0.0559(3) 0.096(4) Uani 1 1 d .
H20A H 0.0371 -0.4548 0.0603 0.115 Uiso 1 1 calc R
C21 C 0.0699(3) -0.3233(7) 0.0859(3) 0.057(3) Uani 1 1 d .
H21A H 0.0547 -0.3200 0.1106 0.068 Uiso 1 1 calc R
C22 C 0.1032(2) -0.2456(6) 0.0812(2) 0.0340(17) Uani 1 1 d .
C23 C 0.0977(2) -0.1598(6) 0.1568(2) 0.0292(16) Uani 1 1 d .
C24 C 0.1811(4) -0.1662(12) -0.0043(3) 0.079(4) Uani 1 1 d .
C25 C 0.0114(2) 0.2211(5) 0.3161(2) 0.0247(15) Uani 1 1 d .
C26 C 0.0458(2) 0.2846(5) 0.3051(3) 0.0360(18) Uani 1 1 d .
H26A H 0.0721 0.2511 0.2989 0.043 Uiso 1 1 calc R
C27 C 0.0419(2) 0.4002(6) 0.3031(3) 0.0373(18) Uani 1 1 d .
H27A H 0.0655 0.4420 0.2953 0.045 Uiso 1 1 calc R
C28 C 0.0047(2) 0.4513(5) 0.3121(2) 0.0282(15) Uani 1 1 d .
C29 C -0.0309(2) 0.3894(5) 0.3270(2) 0.0253(15) Uani 1 1 d .
C30 C -0.0683(3) 0.4404(7) 0.3424(3) 0.044(2) Uani 1 1 d .
H30A H -0.0708 0.5170 0.3424 0.053 Uiso 1 1 calc R
C31 C -0.1008(3) 0.3762(8) 0.3575(3) 0.057(2) Uani 1 1 d .
H31A H -0.1253 0.4102 0.3675 0.069 Uiso 1 1 calc R
C32 C -0.0981(3) 0.2623(8) 0.3579(3) 0.059(3) Uani 1 1 d .
H32A H -0.1206 0.2205 0.3681 0.070 Uiso 1 1 calc R
C33 C -0.0624(3) 0.2114(7) 0.3434(2) 0.0406(19) Uani 1 1 d .
H33A H -0.0611 0.1346 0.3434 0.049 Uiso 1 1 calc R
C34 C -0.0274(2) 0.2724(5) 0.3283(2) 0.0248(15) Uani 1 1 d .
C35 C 0.0169(2) 0.0996(5) 0.3123(2) 0.0256(15) Uani 1 1 d .
C36 C 0.0036(3) 0.5747(7) 0.3034(3) 0.050(2) Uani 1 1 d .
C37 C 0.1408(3) 0.4476(9) 0.3890(3) 0.062(3) Uani 1 1 d .
C38 C 0.1020(3) 0.4889(8) 0.4008(3) 0.062(3) Uani 1 1 d .
H38A H 0.0817 0.4411 0.4115 0.074 Uiso 1 1 calc R
C39 C 0.0919(3) 0.6021(9) 0.3972(3) 0.065(3) Uani 1 1 d .
H39A H 0.0660 0.6280 0.4074 0.078 Uiso 1 1 calc R
C40 C 0.1192(3) 0.6752(8) 0.3791(3) 0.055(3) Uani 1 1 d .
C41 C 0.1596(3) 0.6354(8) 0.3664(2) 0.051(2) Uani 1 1 d .
C42 C 0.1896(3) 0.7100(8) 0.3489(3) 0.053(2) Uani 1 1 d .
H42A H 0.1824 0.7845 0.3460 0.063 Uiso 1 1 calc R
C43 C 0.2290(3) 0.6730(10) 0.3363(3) 0.069(3) Uani 1 1 d .
H43A H 0.2477 0.7207 0.3233 0.083 Uiso 1 1 calc R
C44 C 0.2407(3) 0.5606(10) 0.3434(3) 0.075(3) Uani 1 1 d .
H44A H 0.2683 0.5362 0.3367 0.090 Uiso 1 1 calc R
C45 C 0.2128(3) 0.4879(10) 0.3596(3) 0.069(3) Uani 1 1 d .
H45A H 0.2205 0.4136 0.3621 0.083 Uiso 1 1 calc R
C46 C 0.1720(3) 0.5242(8) 0.3726(3) 0.054(2) Uani 1 1 d .
C47 C 0.1479(5) 0.3220(11) 0.3941(4) 0.084(4) Uani 1 1 d .
C48 C 0.1047(3) 0.7925(8) 0.3699(3) 0.054(2) Uani 1 1 d .
C49 C 0.2896(4) -0.0321(8) 0.4961(3) 0.077(3) Uani 1 1 d .
H49A H 0.2895 0.0281 0.5148 0.093 Uiso 1 1 calc R
C50 C 0.3127(3) -0.1253(8) 0.5106(3) 0.062(3) Uani 1 1 d .
H50A H 0.3274 -0.1261 0.5388 0.075 Uiso 1 1 calc R
C51 C 0.3147(3) -0.2164(7) 0.4849(3) 0.049(2) Uani 1 1 d .
C52 C 0.2900(4) -0.2090(9) 0.4447(3) 0.077(3) Uani 1 1 d .
H52A H 0.2886 -0.2690 0.4256 0.093 Uiso 1 1 calc R
C53 C 0.2676(4) -0.1138(9) 0.4325(3) 0.078(3) Uani 1 1 d .
H53A H 0.2512 -0.1120 0.4051 0.093 Uiso 1 1 calc R
C54 C 0.3415(3) -0.3160(7) 0.4997(3) 0.060(3) Uani 1 1 d .
H54A H 0.3243 -0.3824 0.4925 0.073 Uiso 1 1 calc R
H54B H 0.3490 -0.3136 0.5312 0.073 Uiso 1 1 calc R
C55 C 0.3850(4) -0.3188(15) 0.4767(4) 0.141(7) Uani 1 1 d .
H55A H 0.3767 -0.3451 0.4471 0.169 Uiso 1 1 calc R
H55B H 0.3946 -0.2428 0.4742 0.169 Uiso 1 1 calc R
C56 C 0.4189(4) -0.3741(19) 0.4921(5) 0.171(9) Uani 1 1 d .
H56A H 0.4086 -0.4480 0.4979 0.205 Uiso 1 1 calc R
H56B H 0.4294 -0.3418 0.5203 0.205 Uiso 1 1 calc R
C57 C 0.5261(4) -0.3139(10) 0.4411(4) 0.087(4) Uani 1 1 d .
H57A H 0.5454 -0.2553 0.4386 0.104 Uiso 1 1 calc R
C58 C 0.4887(5) -0.2985(13) 0.4632(4) 0.119(5) Uani 1 1 d .
H58A H 0.4834 -0.2303 0.4756 0.142 Uiso 1 1 calc R
C59 C 0.4590(3) -0.3863(15) 0.4667(3) 0.096(5) Uani 1 1 d .
C60 C 0.4681(4) -0.4812(14) 0.4473(4) 0.109(5) Uani 1 1 d .
H60A H 0.4491 -0.5414 0.4479 0.131 Uiso 1 1 calc R
C61 C 0.5053(4) -0.4890(11) 0.4267(3) 0.083(3) Uani 1 1 d .
H61A H 0.5108 -0.5560 0.4135 0.099 Uiso 1 1 calc R
O1 O 0.04794(13) -0.1571(3) 0.25225(14) 0.0209(9) Uani 1 1 d .
O2 O 0.15005(16) -0.1525(4) 0.25266(16) 0.0386(13) Uani 1 1 d .
O3 O 0.1816(2) -0.0139(6) 0.2211(2) 0.072(2) Uani 1 1 d .
O4 O 0.34846(18) -0.4219(6) 0.18008(17) 0.0609(18) Uani 1 1 d .
O5 O 0.29541(17) -0.4442(5) 0.12595(17) 0.0531(16) Uani 1 1 d .
O6 O 0.08841(19) -0.0651(4) 0.17077(16) 0.0460(14) Uani 1 1 d .
O7 O 0.09474(17) -0.2484(4) 0.17657(15) 0.0395(12) Uani 1 1 d .
O8 O 0.2076(3) -0.2436(15) -0.0071(3) 0.225(9) Uani 1 1 d .
O9 O 0.1762(4) -0.1035(6) -0.0320(2) 0.118(4) Uani 1 1 d .
O10 O -0.01461(18) 0.0428(4) 0.29626(18) 0.0471(15) Uani 1 1 d .
O11 O 0.05435(16) 0.0570(4) 0.32375(16) 0.0363(12) Uani 1 1 d .
O12 O 0.0384(3) 0.6290(4) 0.3088(2) 0.074(2) Uani 1 1 d .
O13 O -0.0339(3) 0.6166(6) 0.2930(3) 0.106(3) Uani 1 1 d .
O14 O 0.1144(3) 0.2634(7) 0.3942(3) 0.095(3) Uani 1 1 d .
O15 O 0.1864(3) 0.2928(9) 0.3989(4) 0.186(6) Uani 1 1 d .
O16 O 0.0933(3) 0.8485(6) 0.4002(2) 0.083(2) Uani 1 1 d .
O17 O 0.10143(19) 0.8246(5) 0.33067(19) 0.0613(18) Uani 1 1 d .

loop_
_atom_site_aniso_label
_atom_site_aniso_U_11
_atom_site_aniso_U_22
_atom_site_aniso_U_33
_atom_site_aniso_U_23
_atom_site_aniso_U_13
_atom_site_aniso_U_12
Pb1 0.02248(14) 0.02815(14) 0.03513(15) -0.00309(11) 0.00509(11) -0.00451(11)
Pb2 0.03220(16) 0.02656(14) 0.05026(18) 0.01138(13) 0.01761(13) 0.01228(12)
Pb3 0.02301(14) 0.02391(12) 0.02516(13) 0.00183(10) 0.00717(10) 0.00099(10)
Pb4 0.02600(15) 0.04788(18) 0.02865(15) 0.00057(13) 0.00879(11) -0.00424(13)
Pb5 0.03481(17) 0.05086(18) 0.02678(15) 0.00642(13) 0.00830(12) 0.00112(13)
N1 0.066(5) 0.053(5) 0.049(5) 0.001(4) -0.004(4) 0.002(4)
N2 0.044(5) 0.082(6) 0.054(5) -0.002(4) 0.016(4) -0.008(4)
C1 0.024(4) 0.066(5) 0.031(4) -0.002(4) 0.012(3) 0.006(4)
C2 0.022(4) 0.071(6) 0.034(4) 0.005(4) 0.005(3) 0.009(4)
C3 0.021(4) 0.081(6) 0.024(4) 0.001(4) -0.002(3) 0.014(4)
C4 0.020(4) 0.090(6) 0.019(4) 0.001(4) 0.004(3) 0.013(4)
C5 0.022(4) 0.100(7) 0.024(4) 0.005(4) 0.007(3) 0.011(4)
C6 0.025(5) 0.144(10) 0.046(6) -0.021(6) 0.002(4) 0.009(6)
C7 0.019(5) 0.164(11) 0.056(6) -0.018(7) 0.006(4) -0.005(6)
C8 0.040(6) 0.151(11) 0.060(7) -0.036(7) 0.019(5) -0.018(7)
C9 0.030(5) 0.103(8) 0.049(5) -0.012(5) 0.007(4) 0.006(5)
C10 0.021(4) 0.090(7) 0.028(4) -0.013(4) 0.006(3) 0.001(4)
C11 0.025(4) 0.066(6) 0.035(4) -0.011(4) 0.010(3) 0.004(4)
C12 0.024(4) 0.096(7) 0.026(4) 0.008(4) 0.012(3) 0.026(4)
C13 0.030(4) 0.036(4) 0.030(4) 0.005(3) 0.008(3) 0.003(3)
C14 0.057(6) 0.056(5) 0.039(5) -0.002(4) 0.002(4) -0.013(5)
C15 0.057(6) 0.072(6) 0.053(6) 0.019(5) 0.012(5) -0.016(5)
C16 0.046(5) 0.080(6) 0.020(4) 0.017(4) 0.006(4) 0.008(5)
C17 0.043(5) 0.055(5) 0.030(4) 0.007(4) 0.014(4) 0.007(4)
C18 0.099(9) 0.079(7) 0.036(5) -0.013(5) 0.029(5) -0.008(6)
C19 0.213(16) 0.075(8) 0.043(6) -0.019(6) 0.030(8) -0.053(9)
C20 0.153(12) 0.088(8) 0.052(6) -0.013(6) 0.033(7) -0.064(8)
C21 0.082(7) 0.058(6) 0.034(5) -0.009(4) 0.021(5) -0.026(5)
C22 0.040(5) 0.040(4) 0.022(4) 0.009(3) 0.007(3) 0.009(4)
C23 0.025(4) 0.040(4) 0.022(4) 0.001(3) 0.002(3) 0.002(3)
C24 0.054(7) 0.162(12) 0.024(5) 0.005(6) 0.014(5) -0.018(7)
C25 0.021(4) 0.018(3) 0.035(4) -0.001(3) 0.005(3) 0.000(3)
C26 0.024(4) 0.025(4) 0.061(5) -0.005(4) 0.014(4) 0.000(3)
C27 0.028(4) 0.029(4) 0.057(5) 0.003(4) 0.016(4) -0.004(3)
C28 0.036(4) 0.022(3) 0.028(4) 0.006(3) 0.009(3) 0.003(3)
C29 0.023(4) 0.027(3) 0.027(4) 0.004(3) 0.007(3) 0.006(3)
C30 0.045(5) 0.042(5) 0.045(5) 0.006(4) 0.008(4) 0.012(4)
C31 0.039(5) 0.072(7) 0.065(6) 0.006(5) 0.021(5) 0.020(5)
C32 0.036(5) 0.078(7) 0.066(6) 0.014(5) 0.023(5) -0.013(5)
C33 0.038(5) 0.046(5) 0.040(5) 0.004(4) 0.012(4) -0.016(4)
C34 0.023(4) 0.028(3) 0.024(3) 0.003(3) 0.004(3) -0.007(3)
C35 0.035(4) 0.018(3) 0.025(3) -0.001(3) 0.004(3) -0.002(3)
C36 0.074(7) 0.031(4) 0.051(5) 0.014(4) 0.036(5) 0.025(5)
C37 0.065(7) 0.090(7) 0.032(5) 0.018(5) 0.011(4) 0.032(6)
C38 0.060(6) 0.077(7) 0.050(6) 0.028(5) 0.018(5) 0.032(5)
C39 0.058(6) 0.098(8) 0.043(5) 0.028(5) 0.019(5) 0.044(6)
C40 0.060(6) 0.076(6) 0.030(4) 0.014(4) 0.008(4) 0.040(5)
C41 0.045(5) 0.082(7) 0.024(4) 0.015(4) 0.000(4) 0.020(5)
C42 0.040(5) 0.069(6) 0.047(5) -0.006(5) -0.004(4) 0.029(5)
C43 0.046(6) 0.109(9) 0.054(6) 0.008(6) 0.010(5) 0.012(6)
C44 0.049(6) 0.113(10) 0.066(7) 0.005(7) 0.015(5) 0.040(6)
C45 0.067(7) 0.096(8) 0.047(6) 0.016(6) 0.018(5) 0.024(6)
C46 0.040(5) 0.088(7) 0.035(5) 0.012(5) 0.009(4) 0.032(5)
C47 0.090(10) 0.109(10) 0.059(7) 0.056(7) 0.038(7) 0.058(8)
C48 0.047(5) 0.079(7) 0.036(5) 0.020(5) 0.008(4) 0.034(5)
C49 0.124(10) 0.055(6) 0.046(6) -0.011(5) -0.019(6) 0.028(6)
C50 0.075(7) 0.071(6) 0.035(5) -0.007(5) -0.017(5) 0.009(5)
C51 0.042(5) 0.062(6) 0.044(5) -0.003(4) 0.007(4) 0.015(4)
C52 0.095(8) 0.072(7) 0.056(6) -0.031(5) -0.024(6) 0.033(6)
C53 0.096(9) 0.082(8) 0.048(6) -0.004(6) -0.027(6) 0.017(7)
C54 0.050(6) 0.063(6) 0.068(6) -0.014(5) 0.000(5) 0.020(5)
C55 0.086(10) 0.27(2) 0.069(8) -0.006(10) 0.020(7) 0.116(12)
C56 0.052(8) 0.38(3) 0.082(10) -0.034(14) 0.032(8) 0.013(13)
C57 0.064(8) 0.101(9) 0.102(10) -0.022(8) 0.042(7) -0.010(7)
C58 0.096(11) 0.163(14) 0.106(11) -0.051(10) 0.054(9) 0.019(10)
C59 0.031(6) 0.212(16) 0.046(6) -0.020(8) 0.012(5) -0.018(8)
C60 0.076(9) 0.200(16) 0.057(7) -0.037(9) 0.025(6) -0.068(9)
C61 0.066(8) 0.127(10) 0.058(7) -0.012(7) 0.016(6) -0.031(7)
O1 0.018(2) 0.020(2) 0.025(2) 0.0012(18) 0.0043(18) 0.0023(18)
O2 0.022(3) 0.059(3) 0.037(3) 0.004(3) 0.014(2) 0.006(2)
O3 0.049(4) 0.071(5) 0.104(6) 0.007(4) 0.047(4) 0.002(3)
O4 0.035(3) 0.120(5) 0.029(3) 0.011(3) 0.009(2) 0.034(3)
O5 0.041(3) 0.091(5) 0.027(3) 0.001(3) 0.002(2) 0.032(3)
O6 0.068(4) 0.040(3) 0.031(3) -0.004(2) 0.009(3) 0.016(3)
O7 0.051(3) 0.043(3) 0.027(3) 0.003(2) 0.014(2) -0.005(3)
O8 0.108(8) 0.51(2) 0.067(6) 0.131(10) 0.070(6) 0.162(12)
O9 0.273(12) 0.056(4) 0.032(4) -0.002(3) 0.052(5) -0.034(6)
O10 0.047(3) 0.024(3) 0.065(4) -0.009(3) -0.014(3) -0.007(2)
O11 0.034(3) 0.027(3) 0.046(3) -0.008(2) -0.002(2) 0.008(2)
O12 0.124(6) 0.024(3) 0.084(5) -0.004(3) 0.057(5) -0.020(4)
O13 0.111(7) 0.086(5) 0.134(7) 0.072(5) 0.072(6) 0.067(5)
O14 0.132(8) 0.077(6) 0.075(6) 0.007(4) 0.010(6) 0.035(5)
O15 0.119(8) 0.176(10) 0.279(15) 0.180(10) 0.097(9) 0.102(8)
O16 0.118(6) 0.087(5) 0.047(4) 0.012(4) 0.018(4) 0.058(5)
O17 0.045(4) 0.092(5) 0.049(4) 0.027(3) 0.014(3) 0.032(3)

loop_
_atom_type_symbol
_atom_type_description
_atom_type_scat_dispersion_real
_atom_type_scat_dispersion_imag
_atom_type_scat_source
C C 0.0033 0.0016 'International Tables Vol C Tables 4.2.6.8 and 6.1.1.4'
H H 0.0000 0.0000 'International Tables Vol C Tables 4.2.6.8 and 6.1.1.4'
N N 0.0061 0.0033 'International Tables Vol C Tables 4.2.6.8 and 6.1.1.4'
O O 0.0106 0.0060 'International Tables Vol C Tables 4.2.6.8 and 6.1.1.4'
Pb Pb -3.3944 10.1111 'International Tables Vol C Tables 4.2.6.8 and 6.1.1.4'

loop_
_geom_angle_atom_site_label_1
_geom_angle_atom_site_label_2
_geom_angle_atom_site_label_3
_geom_angle
_geom_angle_site_symmetry_1
_geom_angle_site_symmetry_3
O1 Pb1 O2 80.72(15) . .
O1 Pb1 O6 81.09(17) . .
O2 Pb1 O6 80.91(17) . .
O1 Pb1 O10 70.87(14) . 2
O2 Pb1 O10 139.83(16) . 2
O6 Pb1 O10 67.37(18) . 2
O1 Pb1 O3 126.08(17) . .
O2 Pb1 O3 49.42(18) . .
O6 Pb1 O3 73.0(2) . .
O10 Pb1 O3 133.4(2) 2 .
O1 Pb1 O4 122.45(16) . 4
O2 Pb1 O4 82.19(18) . 4
O6 Pb1 O4 148.07(17) . 4
O10 Pb1 O4 137.10(17) 2 4
O3 Pb1 O4 75.39(19) . 4
O1 Pb1 O11 79.59(14) . .
O2 Pb1 O11 118.92(15) . .
O6 Pb1 O11 149.24(16) . .
O10 Pb1 O11 83.73(16) 2 .
O3 Pb1 O11 137.64(18) . .
O4 Pb1 O11 62.28(14) 4 .
O1 Pb1 Pb2 36.99(9) . .
O2 Pb1 Pb2 43.73(12) . .
O6 Pb1 Pb2 78.59(12) . .
O10 Pb1 Pb2 103.87(10) 2 .
O3 Pb1 Pb2 91.02(14) . .
O4 Pb1 Pb2 106.68(14) 4 .
O11 Pb1 Pb2 99.34(9) . .
O1 Pb2 O13 81.3(2) . 2_545
O1 Pb2 O2 81.35(15) . .
O13 Pb2 O2 133.9(2) 2_545 .
O1 Pb2 O12 82.27(18) . 1_545
O13 Pb2 O12 76.7(2) 2_545 1_545
O2 Pb2 O12 141.71(18) . 1_545
O1 Pb2 O7 77.97(16) . .
O13 Pb2 O7 64.0(2) 2_545 .
O2 Pb2 O7 70.69(16) . .
O12 Pb2 O7 138.0(2) 1_545 .
O1 Pb2 O17 67.76(15) . 1_545
O13 Pb2 O17 138.2(2) 2_545 1_545
O2 Pb2 O17 69.77(18) . 1_545
O12 Pb2 O17 72.0(2) 1_545 1_545
O7 Pb2 O17 130.50(17) . 1_545
O1 Pb2 Pb1 39.45(10) . .
O13 Pb2 Pb1 110.4(2) 2_545 .
O2 Pb2 Pb1 41.91(11) . .
O12 Pb2 Pb1 114.17(13) 1_545 .
O7 Pb2 Pb1 69.73(11) . .
O17 Pb2 Pb1 61.03(12) 1_545 .
O1 Pb2 Pb3 36.07(11) . .
O13 Pb2 Pb3 86.06(17) 2_545 .
O2 Pb2 Pb3 103.52(11) . .
O12 Pb2 Pb3 48.34(13) 1_545 .
O7 Pb2 Pb3 111.97(11) . .
O17 Pb2 Pb3 52.37(12) 1_545 .
Pb1 Pb2 Pb3 66.474(7) . .
O1 Pb3 O1 77.80(16) . 2
O1 Pb3 O10 90.62(17) . .
O1 Pb3 O10 74.90(15) 2 .
O1 Pb3 O12 76.73(17) . 1_545
O1 Pb3 O12 103.87(19) 2 1_545
O10 Pb3 O12 167.19(19) . 1_545
O1 Pb3 O17 62.15(15) . 1_545
O1 Pb3 O17 139.78(16) 2 1_545
O10 Pb3 O17 107.35(17) . 1_545
O12 Pb3 O17 65.1(2) 1_545 1_545
O1 Pb3 O13 98.12(18) . 1_545
O1 Pb3 O13 70.30(18) 2 1_545
O10 Pb3 O13 141.24(18) . 1_545
O12 Pb3 O13 45.0(2) 1_545 1_545
O17 Pb3 O13 110.12(19) 1_545 1_545
O1 Pb3 Pb3 39.17(10) . 2
O1 Pb3 Pb3 38.66(10) 2 2
O10 Pb3 Pb3 81.92(13) . 2
O12 Pb3 Pb3 89.32(14) 1_545 2
O17 Pb3 Pb3 101.15(12) 1_545 2
O13 Pb3 Pb3 81.53(16) 1_545 2
O1 Pb3 Pb2 35.03(10) . .
O1 Pb3 Pb2 98.18(10) 2 .
O10 Pb3 Pb2 123.56(14) . .
O12 Pb3 Pb2 43.66(14) 1_545 .
O17 Pb3 Pb2 45.98(12) 1_545 .
O13 Pb3 Pb2 78.58(14) 1_545 .
Pb3 Pb3 Pb2 63.809(8) 2 .
O11 Pb4 O14 95.8(2) . .
O11 Pb4 O4 72.75(17) . 4
O14 Pb4 O4 87.3(3) . 4
O11 Pb4 O16 88.71(19) . 1_545
O14 Pb4 O16 163.8(3) . 1_545
O4 Pb4 O16 108.9(2) 4 1_545
O11 Pb4 N2 77.8(2) . 3_455
O14 Pb4 N2 82.1(3) . 3_455
O4 Pb4 N2 147.4(2) 4 3_455
O16 Pb4 N2 83.7(2) 1_545 3_455
O11 Pb4 O5 118.79(16) . 4
O14 Pb4 O5 89.1(3) . 4
O4 Pb4 O5 46.52(16) 4 4
O16 Pb4 O5 102.3(2) 1_545 4
N2 Pb4 O5 162.1(2) 3_455 4
O15 Pb5 O5 78.3(4) . 4
O15 Pb5 O8 74.8(5) . 6_556
O5 Pb5 O8 123.1(3) 4 6_556
O15 Pb5 O9 79.1(3) . 6_556
O5 Pb5 O9 78.4(2) 4 6_556
O8 Pb5 O9 48.0(3) 6_556 6_556
O15 Pb5 N1 149.9(4) . .
O5 Pb5 N1 78.6(2) 4 .
O8 Pb5 N1 102.6(5) 6_556 .
O9 Pb5 N1 77.6(2) 6_556 .
O15 Pb5 O8 113.4(5) . 4
O5 Pb5 O8 166.3(4) 4 4
O8 Pb5 O8 57.2(4) 6_556 4
O9 Pb5 O8 96.3(3) 6_556 4
N1 Pb5 O8 88.0(4) . 4
C49 N1 C53 116.1(8) . .
C49 N1 Pb5 116.9(6) . .
C53 N1 Pb5 125.9(6) . .
C57 N2 C61 117.9(10) . .
C57 N2 Pb4 120.3(7) . 3_545
C61 N2 Pb4 121.8(8) . 3_545
C2 C1 C10 118.6(7) . .
C2 C1 C11 119.5(7) . .
C10 C1 C11 121.7(7) . .
C1 C2 C3 121.3(7) . .
C1 C2 H2A 119.3 . .
C3 C2 H2A 119.3 . .
C4 C3 C2 122.2(8) . .
C4 C3 H3A 118.9 . .
C2 C3 H3A 118.9 . .
C3 C4 C5 117.6(7) . .
C3 C4 C12 117.8(7) . .
C5 C4 C12 124.5(7) . .
C10 C5 C6 118.9(8) . .
C10 C5 C4 119.3(7) . .
C6 C5 C4 121.7(8) . .
C7 C6 C5 120.7(9) . .
C7 C6 H6A 119.7 . .
C5 C6 H6A 119.7 . .
C6 C7 C8 121.8(9) . .
C6 C7 H7A 119.1 . .
C8 C7 H7A 119.1 . .
C9 C8 C7 119.5(10) . .
C9 C8 H8A 120.3 . .
C7 C8 H8A 120.3 . .
C8 C9 C10 120.8(9) . .
C8 C9 H9A 119.6 . .
C10 C9 H9A 119.6 . .
C9 C10 C5 118.3(7) . .
C9 C10 C1 120.9(7) . .
C5 C10 C1 120.9(7) . .
O3 C11 O2 123.8(7) . .
O3 C11 C1 119.5(8) . .
O2 C11 C1 116.6(8) . .
O4 C12 O5 121.2(7) . .
O4 C12 C4 120.6(7) . .
O5 C12 C4 118.2(6) . .
C14 C13 C22 119.4(7) . .
C14 C13 C23 118.0(7) . .
C22 C13 C23 122.6(6) . .
C13 C14 C15 121.1(8) . .
C13 C14 H14A 119.4 . .
C15 C14 H14A 119.4 . .
C16 C15 C14 120.8(8) . .
C16 C15 H15A 119.6 . .
C14 C15 H15A 119.6 . .
C15 C16 C17 120.0(8) . .
C15 C16 C24 117.4(9) . .
C17 C16 C24 122.4(9) . .
C18 C17 C16 121.9(8) . .
C18 C17 C22 119.1(8) . .
C16 C17 C22 118.9(7) . .
C19 C18 C17 121.2(9) . .
C19 C18 H18A 119.4 . .
C17 C18 H18A 119.4 . .
C18 C19 C20 120.2(10) . .
C18 C19 H19A 119.9 . .
C20 C19 H19A 119.9 . .
C21 C20 C19 119.2(10) . .
C21 C20 H20A 120.4 . .
C19 C20 H20A 120.4 . .
C20 C21 C22 122.5(9) . .
C20 C21 H21A 118.8 . .
C22 C21 H21A 118.8 . .
C21 C22 C17 117.7(7) . .
C21 C22 C13 122.8(7) . .
C17 C22 C13 119.5(7) . .
O7 C23 O6 125.8(7) . .
O7 C23 C13 117.8(6) . .
O6 C23 C13 116.3(6) . .
O9 C24 O8 118.8(11) . .
O9 C24 C16 125.3(13) . .
O8 C24 C16 115.9(10) . .
C26 C25 C34 119.8(6) . .
C26 C25 C35 116.3(6) . .
C34 C25 C35 123.8(6) . .
C25 C26 C27 120.5(7) . .
C25 C26 H26A 119.8 . .
C27 C26 H26A 119.8 . .
C28 C27 C26 121.4(7) . .
C28 C27 H27A 119.3 . .
C26 C27 H27A 119.3 . .
C27 C28 C29 120.3(6) . .
C27 C28 C36 114.9(7) . .
C29 C28 C36 124.8(7) . .
C30 C29 C34 119.0(6) . .
C30 C29 C28 122.5(6) . .
C34 C29 C28 118.4(6) . .
C31 C30 C29 119.7(8) . .
C31 C30 H30A 120.2 . .
C29 C30 H30A 120.2 . .
C30 C31 C32 121.6(8) . .
C30 C31 H31A 119.2 . .
C32 C31 H31A 119.2 . .
C33 C32 C31 119.8(8) . .
C33 C32 H32A 120.1 . .
C31 C32 H32A 120.1 . .
C32 C33 C34 121.5(8) . .
C32 C33 H33A 119.2 . .
C34 C33 H33A 119.2 . .
C33 C34 C25 122.3(6) . .
C33 C34 C29 118.4(7) . .
C25 C34 C29 119.3(6) . .
O10 C35 O11 121.0(6) . .
O10 C35 C25 119.6(6) . .
O11 C35 C25 119.3(6) . .
O12 C36 O13 123.6(8) . .
O12 C36 C28 120.0(8) . .
O13 C36 C28 116.4(9) . .
C38 C37 C46 118.2(9) . .
C38 C37 C47 116.7(10) . .
C46 C37 C47 125.2(9) . .
C37 C38 C39 121.5(10) . .
C37 C38 H38A 119.2 . .
C39 C38 H38A 119.2 . .
C40 C39 C38 121.8(9) . .
C40 C39 H39A 119.1 . .
C38 C39 H39A 119.1 . .
C39 C40 C41 118.1(9) . .
C39 C40 C48 120.7(8) . .
C41 C40 C48 121.0(9) . .
C46 C41 C40 121.3(9) . .
C46 C41 C42 118.9(8) . .
C40 C41 C42 119.8(9) . .
C43 C42 C41 120.7(9) . .
C43 C42 H42A 119.7 . .
C41 C42 H42A 119.7 . .
C42 C43 C44 118.9(10) . .
C42 C43 H43A 120.6 . .
C44 C43 H43A 120.6 . .
C45 C44 C43 121.6(10) . .
C45 C44 H44A 119.2 . .
C43 C44 H44A 119.2 . .
C44 C45 C46 120.3(10) . .
C44 C45 H45A 119.8 . .
C46 C45 H45A 119.8 . .
C41 C46 C45 119.4(9) . .
C41 C46 C37 118.8(8) . .
C45 C46 C37 121.5(9) . .
O15 C47 O14 127.7(13) . .
O15 C47 C37 114.9(13) . .
O14 C47 C37 117.4(10) . .
O16 C48 O17 123.7(8) . .
O16 C48 C40 118.5(8) . .
O17 C48 C40 117.5(8) . .
N1 C49 C50 122.8(9) . .
N1 C49 H49A 118.6 . .
C50 C49 H49A 118.6 . .
C51 C50 C49 122.0(8) . .
C51 C50 H50A 119.0 . .
C49 C50 H50A 119.0 . .
C50 C51 C52 114.5(8) . .
C50 C51 C54 122.3(8) . .
C52 C51 C54 123.2(8) . .
C53 C52 C51 120.3(9) . .
C53 C52 H52A 119.9 . .
C51 C52 H52A 119.9 . .
N1 C53 C52 124.3(9) . .
N1 C53 H53A 117.8 . .
C52 C53 H53A 117.8 . .
C51 C54 C55 109.7(9) . .
C51 C54 H54A 109.7 . .
C55 C54 H54A 109.7 . .
C51 C54 H54B 109.7 . .
C55 C54 H54B 109.7 . .
H54A C54 H54B 108.2 . .
C56 C55 C54 121.8(13) . .
C56 C55 H55A 106.9 . .
C54 C55 H55A 106.9 . .
C56 C55 H55B 106.9 . .
C54 C55 H55B 106.9 . .
H55A C55 H55B 106.7 . .
C55 C56 C59 121.1(15) . .
C55 C56 H56A 107.1 . .
C59 C56 H56A 107.1 . .
C55 C56 H56B 107.1 . .
C59 C56 H56B 107.1 . .
H56A C56 H56B 106.8 . .
N2 C57 C58 121.1(12) . .
N2 C57 H57A 119.4 . .
C58 C57 H57A 119.4 . .
C57 C58 C59 119.8(13) . .
C57 C58 H58A 120.1 . .
C59 C58 H58A 120.1 . .
C60 C59 C58 116.8(11) . .
C60 C59 C56 121.9(15) . .
C58 C59 C56 121.3(16) . .
C59 C60 C61 119.5(12) . .
C59 C60 H60A 120.3 . .
C61 C60 H60A 120.3 . .
N2 C61 C60 124.9(12) . .
N2 C61 H61A 117.6 . .
C60 C61 H61A 117.6 . .
Pb2 O1 Pb3 108.89(16) . .
Pb2 O1 Pb3 115.17(17) . 2
Pb3 O1 Pb3 102.17(16) . 2
Pb2 O1 Pb1 103.55(16) . .
Pb3 O1 Pb1 118.49(17) . .
Pb3 O1 Pb1 109.11(16) 2 .
C11 O2 Pb1 101.3(5) . .
C11 O2 Pb2 148.7(5) . .
Pb1 O2 Pb2 94.37(16) . .
C11 O3 Pb1 84.3(5) . .
C12 O4 Pb4 101.2(4) . 4_545
C12 O5 Pb5 120.6(5) . 4_545
C23 O6 Pb1 126.5(4) . .
C23 O7 Pb2 134.1(4) . .
C24 O8 Pb5 97.1(8) . 6
C24 O9 Pb5 94.7(9) . 6
C35 O10 Pb3 109.0(4) . .
C35 O10 Pb1 158.5(4) . 2
Pb3 O10 Pb1 92.46(14) . 2
C35 O11 Pb4 137.6(4) . .
C35 O11 Pb1 109.8(4) . .
Pb4 O11 Pb1 109.62(17) . .
C36 O12 Pb2 134.9(6) . 1_565
C36 O12 Pb3 100.4(5) . 1_565
Pb2 O12 Pb3 88.00(17) 1_565 1_565
C36 O13 Pb2 154.5(6) . 2_565
C47 O14 Pb4 127.2(8) . .
C47 O15 Pb5 150.2(8) . .
C48 O16 Pb4 110.3(6) . 1_565
C48 O17 Pb2 127.2(6) . 1_565

loop_
_geom_bond_atom_site_label_1
_geom_bond_atom_site_label_2
_geom_bond_distance
_geom_bond_site_symmetry_2
Pb1 O1 2.357(4) .
Pb1 O2 2.415(5) .
Pb1 O6 2.432(5) .
Pb1 O10 2.723(5) 2
Pb1 O3 2.798(6) .
Pb1 O4 2.842(5) 4
Pb1 O11 2.899(5) .
Pb1 Pb2 3.6054(4) .
Pb2 O1 2.232(4) .
Pb2 O13 2.487(8) 2_545
Pb2 O2 2.499(5) .
Pb2 O12 2.541(7) 1_545
Pb2 O7 2.611(5) .
Pb2 O17 2.674(6) 1_545
Pb2 Pb3 3.6784(4) .
Pb3 O1 2.289(4) .
Pb3 O1 2.315(4) 2
Pb3 O10 2.544(5) .
Pb3 O12 2.750(6) 1_545
Pb3 O17 2.944(6) 1_545
Pb3 O13 2.957(9) 1_545
Pb3 Pb3 3.5823(5) 2
Pb4 O11 2.446(5) .
Pb4 O14 2.478(8) .
Pb4 O4 2.558(5) 4
Pb4 O16 2.640(7) 1_545
Pb4 N2 2.691(8) 3_455
Pb4 O5 2.936(5) 4
Pb5 O15 2.389(8) .
Pb5 O5 2.415(5) 4
Pb5 O8 2.467(9) 6_556
Pb5 O9 2.571(10) 6_556
Pb5 N1 2.584(7) .
Pb5 O8 2.845(8) 4
N1 C49 1.307(10) .
N1 C53 1.315(12) .
N2 C57 1.300(13) .
N2 C61 1.315(12) .
N2 Pb4 2.691(8) 3_545
C1 C2 1.370(11) .
C1 C10 1.421(10) .
C1 C11 1.516(11) .
C2 C3 1.404(10) .
C2 H2A 0.9300 .
C3 C4 1.377(10) .
C3 H3A 0.9300 .
C4 C5 1.453(11) .
C4 C12 1.495(11) .
C5 C10 1.411(11) .
C5 C6 1.423(11) .
C6 C7 1.321(14) .
C6 H6A 0.9300 .
C7 C8 1.395(14) .
C7 H7A 0.9300 .
C8 C9 1.373(11) .
C8 H8A 0.9300 .
C9 C10 1.410(12) .
C9 H9A 0.9300 .
C11 O3 1.229(10) .
C11 O2 1.272(9) .
C12 O4 1.258(8) .
C12 O5 1.264(9) .
C13 C14 1.358(10) .
C13 C22 1.427(10) .
C13 C23 1.497(10) .
C14 C15 1.406(12) .
C14 H14A 0.9300 .
C15 C16 1.365(12) .
C15 H15A 0.9300 .
C16 C17 1.416(11) .
C16 C24 1.505(12) .
C17 C18 1.398(12) .
C17 C22 1.420(10) .
C18 C19 1.353(14) .
C18 H18A 0.9300 .
C19 C20 1.411(15) .
C19 H19A 0.9300 .
C20 C21 1.352(12) .
C20 H20A 0.9300 .
C21 C22 1.398(11) .
C21 H21A 0.9300 .
C23 O7 1.241(8) .
C23 O6 1.267(8) .
C24 O9 1.138(12) .
C24 O8 1.243(16) .
C25 C26 1.366(9) .
C25 C34 1.417(9) .
C25 C35 1.486(8) .
C26 C27 1.404(9) .
C26 H26A 0.9300 .
C27 C28 1.340(9) .
C27 H27A 0.9300 .
C28 C29 1.430(9) .
C28 C36 1.516(10) .
C29 C30 1.417(10) .
C29 C34 1.421(9) .
C30 C31 1.374(12) .
C30 H30A 0.9300 .
C31 C32 1.381(12) .
C31 H31A 0.9300 .
C32 C33 1.362(11) .
C32 H32A 0.9300 .
C33 C34 1.410(9) .
C33 H33A 0.9300 .
C35 O10 1.234(7) .
C35 O11 1.259(8) .
C36 O12 1.237(11) .
C36 O13 1.253(10) .
C37 C38 1.363(12) .
C37 C46 1.454(13) .
C37 C47 1.542(15) .
C38 C39 1.405(13) .
C38 H38A 0.9300 .
C39 C40 1.370(13) .
C39 H39A 0.9300 .
C40 C41 1.409(12) .
C40 C48 1.504(12) .
C41 C46 1.405(12) .
C41 C42 1.430(13) .
C42 C43 1.368(12) .
C42 H42A 0.9300 .
C43 C44 1.417(14) .
C43 H43A 0.9300 .
C44 C45 1.353(14) .
C44 H44A 0.9300 .
C45 C46 1.410(12) .
C45 H45A 0.9300 .
C47 O15 1.212(13) .
C47 O14 1.238(14) .
C48 O16 1.231(10) .
C48 O17 1.260(9) .
C49 C50 1.375(12) .
C49 H49A 0.9300 .
C50 C51 1.362(12) .
C50 H50A 0.9300 .
C51 C52 1.375(11) .
C51 C54 1.495(11) .
C52 C53 1.367(13) .
C52 H52A 0.9300 .
C53 H53A 0.9300 .
C54 C55 1.562(15) .
C54 H54A 0.9700 .
C54 H54B 0.9700 .
C55 C56 1.272(17) .
C55 H55A 0.9700 .
C55 H55B 0.9700 .
C56 C59 1.523(15) .
C56 H56A 0.9700 .
C56 H56B 0.9700 .
C57 C58 1.396(15) .
C57 H57A 0.9300 .
C58 C59 1.402(18) .
C58 H58A 0.9300 .
C59 C60 1.338(18) .
C60 C61 1.355(15) .
C60 H60A 0.9300 .
C61 H61A 0.9300 .
O1 Pb3 2.315(4) 2
O4 Pb4 2.558(5) 4_545
O5 Pb5 2.415(5) 4_545
O8 Pb5 2.467(9) 6
O9 Pb5 2.571(10) 6
O10 Pb1 2.723(5) 2
O12 Pb2 2.541(7) 1_565
O12 Pb3 2.750(6) 1_565
O13 Pb2 2.487(8) 2_565
O16 Pb4 2.640(7) 1_565
O17 Pb2 2.674(6) 1_565
